data_1513236
loop_
_publ_author_name
'Sun, Xiaoqian'
'Lyu, Youran'
'Zhang-Negrerie, Daisy'
'Du, Yunfei'
'Zhao, Kang'

_publ_section_title
;
 Formation of Functionalized 2H-Azirines through PhIO-Mediated
 Trifluoroethoxylation and Azirination of Enamines.
;
_journal_issue 24
_journal_name_full 'Organic letters'
_journal_page_first 6222
_journal_page_last 6225
_journal_paper_doi 10.1021/ol4030716
_journal_volume 15
_journal_year 2013
_chemical_formula_sum 'C16 H12 F3 N O2 S'
_chemical_formula_weight 339.33
_chemical_name_systematic
; 
 ? 
;
_space_group_IT_number 14
_symmetry_cell_setting monoclinic
_symmetry_space_group_name_Hall '-P 2ybc'
_symmetry_space_group_name_H-M 'P 1 21/c 1'
_atom_sites_solution_hydrogens geom
_atom_sites_solution_primary direct
_atom_sites_solution_secondary difmap
_audit_creation_method SHELXL-97
_cell_angle_alpha 90.00
_cell_angle_beta 101.244(7)
_cell_angle_gamma 90.00
_cell_formula_units_Z 4
_cell_length_a 8.891(4)
_cell_length_b 16.505(7)
_cell_length_c 10.648(5)
_cell_measurement_reflns_used 5133
_cell_measurement_temperature 113(2)
_cell_measurement_theta_max 27.9
_cell_measurement_theta_min 2.0
_cell_volume 1532.6(12)
_computing_cell_refinement CrystalClear
_computing_data_collection CrystalClear
_computing_data_reduction CrystalClear
_computing_molecular_graphics 'Bruker SHELXTL'
_computing_publication_material 'CrystalStructure 3.8'
_computing_structure_refinement 'SHELXL-97 (Sheldrick, 1997)'
_computing_structure_solution 'SHELXS-97 (Sheldrick, 1990)'
_diffrn_ambient_temperature 113(2)
_diffrn_detector_area_resol_mean 14.22
_diffrn_measured_fraction_theta_full 1.000
_diffrn_measured_fraction_theta_max 1.000
_diffrn_measurement_device_type 'Rigaku Saturn724 CCD'
_diffrn_measurement_method '\w and \f scans'
_diffrn_radiation_monochromator multilayer
_diffrn_radiation_source 'rotating anode'
_diffrn_radiation_type MoK\a
_diffrn_radiation_wavelength 0.71073
_diffrn_reflns_av_R_equivalents 0.0380
_diffrn_reflns_av_sigmaI/netI 0.0370
_diffrn_reflns_limit_h_max 10
_diffrn_reflns_limit_h_min -10
_diffrn_reflns_limit_k_max 19
_diffrn_reflns_limit_k_min -19
_diffrn_reflns_limit_l_max 12
_diffrn_reflns_limit_l_min -12
_diffrn_reflns_number 12539
_diffrn_reflns_theta_full 25.01
_diffrn_reflns_theta_max 25.01
_diffrn_reflns_theta_min 2.31
_diffrn_standards_decay_% 0
_diffrn_standards_interval_count 0
_diffrn_standards_interval_time 0
_diffrn_standards_number 0
_exptl_absorpt_coefficient_mu 0.251
_exptl_absorpt_correction_T_max 0.9753
_exptl_absorpt_correction_T_min 0.9515
_exptl_absorpt_correction_type multi-scan
_exptl_absorpt_process_details CrystalClear
_exptl_crystal_colour Colorless
_exptl_crystal_density_diffrn 1.471
_exptl_crystal_density_method 'not measured'
_exptl_crystal_description Prism
_exptl_crystal_F_000 696
_exptl_crystal_size_max 0.20
_exptl_crystal_size_mid 0.18
_exptl_crystal_size_min 0.10
_refine_diff_density_max 0.419
_refine_diff_density_min -0.355
_refine_diff_density_rms 0.089
_refine_ls_extinction_method none
_refine_ls_goodness_of_fit_ref 1.191
_refine_ls_hydrogen_treatment constr
_refine_ls_matrix_type full
_refine_ls_number_parameters 246
_refine_ls_number_reflns 2714
_refine_ls_number_restraints 154
_refine_ls_restrained_S_all 1.167
_refine_ls_R_factor_all 0.0801
_refine_ls_R_factor_gt 0.0714
_refine_ls_shift/su_max 0.004
_refine_ls_shift/su_mean 0.000
_refine_ls_structure_factor_coef Fsqd
_refine_ls_weighting_details 'calc w=1/[\s^2^(Fo^2^)+(0.1000P)^2^+5.9437P] where P=(Fo^2^+2Fc^2^)/3'
_refine_ls_weighting_scheme calc
_refine_ls_wR_factor_gt 0.2508
_refine_ls_wR_factor_ref 0.2560
_reflns_number_gt 2313
_reflns_number_total 2714
_reflns_threshold_expression >2sigma(I)
_cod_data_source_file ol4030716_si_002.cif
_cod_data_source_block shelx
_cod_depositor_comments
;
The following automatic conversions were performed:

'_symmetry_cell_setting' value 'Monoclinic' changed to 'monoclinic'
according to /home/saulius/struct/CIF-dictionaries/cif_core.dic
dictionary named 'cif_core.dic' version 2.4.2 from 2011-04-26.

Automatic conversion script
Id: cif_fix_values 1891 2012-01-12 08:04:46Z andrius 
;
_cod_original_cell_volume 1532.6(11)
_cod_original_sg_symbol_H-M P2(1)/c
_cod_database_code 1513236

loop_
_symmetry_equiv_pos_as_xyz
'x, y, z'
'-x, y+1/2, -z+1/2'
'-x, -y, -z'
'x, -y-1/2, z-1/2'

loop_
_atom_site_label
_atom_site_type_symbol
_atom_site_fract_x
_atom_site_fract_y
_atom_site_fract_z
_atom_site_U_iso_or_equiv
_atom_site_adp_type
_atom_site_occupancy
_atom_site_symmetry_multiplicity
_atom_site_calc_flag
_atom_site_refinement_flags
_atom_site_disorder_assembly
_atom_site_disorder_group
F1 F 0.1361(4) 0.0961(2) 0.6897(3) 0.0464(8) Uani 1 1 d . . .
F2 F 0.0980(4) 0.0464(2) 0.8683(3) 0.0506(9) Uani 1 1 d . . .
F3 F 0.1888(4) -0.02881(18) 0.7348(3) 0.0482(9) Uani 1 1 d . . .
O1 O 0.3512(4) 0.14830(19) 0.8941(3) 0.0302(8) Uani 1 1 d . . .
O2 O 0.6301(4) 0.1208(2) 1.0283(3) 0.0391(9) Uani 1 1 d . . .
N1 N 0.4623(5) 0.2220(2) 0.7298(4) 0.0303(9) Uani 1 1 d . . .
C1 C 0.4285(5) 0.2739(3) 0.8076(4) 0.0275(10) Uani 1 1 d . . .
C2 C 0.3745(5) 0.3557(3) 0.8167(4) 0.0257(10) Uani 1 1 d . . .
C3 C 0.3327(5) 0.4028(3) 0.7072(5) 0.0307(11) Uani 1 1 d . . .
H3 H 0.3399 0.3811 0.6259 0.037 Uiso 1 1 calc R . .
C4 C 0.2810(6) 0.4807(3) 0.7164(5) 0.0297(11) Uani 1 1 d . . .
H4 H 0.2500 0.5119 0.6409 0.036 Uiso 1 1 calc R . .
C5 C 0.2734(5) 0.5148(3) 0.8362(5) 0.0266(10) Uani 1 1 d . . .
C6 C 0.3148(5) 0.4674(3) 0.9449(5) 0.0304(11) Uani 1 1 d . . .
H6 H 0.3091 0.4895 1.0262 0.037 Uiso 1 1 calc R . .
C7 C 0.3648(5) 0.3877(3) 0.9369(5) 0.0289(10) Uani 1 1 d . . .
H7 H 0.3918 0.3555 1.0119 0.035 Uiso 1 1 calc R . .
C8 C 0.2280(6) 0.6020(3) 0.8482(5) 0.0329(11) Uani 1 1 d . . .
H8A H 0.1703 0.6071 0.9173 0.049 Uiso 1 1 calc R . .
H8B H 0.1639 0.6199 0.7674 0.049 Uiso 1 1 calc R . .
H8C H 0.3203 0.6357 0.8675 0.049 Uiso 1 1 calc R . .
C9 C 0.4708(5) 0.1967(3) 0.8695(4) 0.0264(10) Uani 1 1 d . . .
C10 C 0.3536(6) 0.0667(3) 0.8489(5) 0.0328(11) Uani 1 1 d . . .
H10A H 0.3906 0.0295 0.9213 0.039 Uiso 1 1 calc R . .
H10B H 0.4231 0.0623 0.7870 0.039 Uiso 1 1 calc R . .
C11 C 0.1931(6) 0.0452(3) 0.7856(5) 0.0343(12) Uani 1 1 d . . .
C12 C 0.6243(6) 0.1760(3) 0.9509(4) 0.0280(10) Uani 1 1 d . A .
C13 C 0.7653(5) 0.2200(3) 0.9377(4) 0.0271(10) Uani 1 1 d D . .
S1 S 0.9309(3) 0.18673(17) 1.0366(3) 0.0355(7) Uani 0.648(5) 1 d PDU A 1
C14 C 0.7885(12) 0.2816(7) 0.8585(11) 0.036(2) Uani 0.648(5) 1 d PDU A 1
H14 H 0.7085 0.3076 0.7984 0.043 Uiso 0.648(5) 1 d PR A 1
C15 C 0.9563(10) 0.3053(8) 0.8763(12) 0.0313(17) Uani 0.648(5) 1 d PDU A 1
H15 H 1.0009 0.3474 0.8327 0.038 Uiso 0.648(5) 1 d PR A 1
C16 C 1.0307(12) 0.2538(7) 0.9678(10) 0.0362(18) Uani 0.648(5) 1 d PDU A 1
H16 H 1.1404 0.2558 0.9933 0.043 Uiso 0.648(5) 1 d PR A 1
S1' S 0.7733(6) 0.2963(3) 0.8307(6) 0.0337(13) Uani 0.352(5) 1 d PDU A 2
C14' C 0.9030(13) 0.1989(12) 1.009(2) 0.038(3) Uani 0.352(5) 1 d PDU A 2
H14' H 0.9154 0.1546 1.0686 0.045 Uiso 0.352(5) 1 d PR A 2
C15' C 1.037(2) 0.2522(13) 0.988(2) 0.035(2) Uani 0.352(5) 1 d PDU A 2
H15' H 1.1432 0.2520 1.0290 0.042 Uiso 0.352(5) 1 d PR A 2
C16' C 0.9604(14) 0.2997(17) 0.893(2) 0.033(2) Uani 0.352(5) 1 d PDU A 2
H16' H 1.0197 0.3392 0.8563 0.040 Uiso 0.352(5) 1 d PR A 2

loop_
_atom_site_aniso_label
_atom_site_aniso_U_11
_atom_site_aniso_U_22
_atom_site_aniso_U_33
_atom_site_aniso_U_23
_atom_site_aniso_U_13
_atom_site_aniso_U_12
F1 0.0456(18) 0.0458(18) 0.0424(18) 0.0116(15) -0.0052(14) 0.0035(15)
F2 0.0421(18) 0.060(2) 0.0521(19) -0.0001(17) 0.0140(15) -0.0123(16)
F3 0.060(2) 0.0328(17) 0.0480(19) -0.0058(14) 0.0007(16) -0.0138(15)
O1 0.0305(17) 0.0206(16) 0.0404(19) -0.0023(14) 0.0094(15) -0.0034(13)
O2 0.040(2) 0.034(2) 0.040(2) 0.0114(16) 0.0002(16) -0.0034(16)
N1 0.032(2) 0.028(2) 0.030(2) 0.0006(17) 0.0037(17) -0.0003(17)
C1 0.027(2) 0.026(2) 0.028(2) 0.002(2) 0.0019(19) -0.0017(19)
C2 0.023(2) 0.024(2) 0.030(2) -0.0012(19) 0.0039(19) -0.0023(18)
C3 0.031(2) 0.033(3) 0.029(2) -0.001(2) 0.009(2) 0.001(2)
C4 0.035(3) 0.027(2) 0.026(2) 0.002(2) 0.005(2) 0.002(2)
C5 0.022(2) 0.025(2) 0.033(2) -0.002(2) 0.0061(19) -0.0031(18)
C6 0.033(2) 0.032(3) 0.028(2) -0.003(2) 0.008(2) -0.004(2)
C7 0.034(2) 0.024(2) 0.028(2) 0.0018(19) 0.004(2) -0.0043(19)
C8 0.033(3) 0.028(3) 0.039(3) -0.001(2) 0.010(2) 0.000(2)
C9 0.031(2) 0.022(2) 0.027(2) -0.0011(19) 0.0068(19) -0.0032(18)
C10 0.033(3) 0.023(2) 0.041(3) -0.006(2) 0.006(2) 0.000(2)
C11 0.035(3) 0.030(3) 0.038(3) 0.003(2) 0.006(2) -0.004(2)
C12 0.037(3) 0.020(2) 0.026(2) -0.0012(19) 0.004(2) -0.0007(19)
C13 0.032(2) 0.020(2) 0.029(2) -0.0035(19) 0.005(2) 0.0017(19)
S1 0.0298(11) 0.0395(13) 0.0358(14) 0.0053(9) 0.0031(9) 0.0019(9)
C14 0.042(4) 0.034(4) 0.034(4) -0.003(3) 0.012(3) -0.006(3)
C15 0.033(3) 0.031(3) 0.031(3) 0.002(3) 0.010(3) -0.001(3)
C16 0.034(3) 0.039(3) 0.035(4) 0.002(3) 0.004(3) 0.002(3)
S1' 0.039(2) 0.028(2) 0.036(3) 0.0037(17) 0.0127(18) -0.0077(17)
C14' 0.037(5) 0.040(5) 0.036(5) 0.001(4) 0.008(4) 0.002(4)
C15' 0.034(4) 0.038(4) 0.033(4) 0.003(4) 0.005(4) 0.003(4)
C16' 0.034(4) 0.033(4) 0.033(4) 0.001(4) 0.011(3) -0.003(4)

loop_
_atom_type_symbol
_atom_type_description
_atom_type_scat_dispersion_real
_atom_type_scat_dispersion_imag
_atom_type_scat_source
C C 0.0033 0.0016 'International Tables Vol C Tables 4.2.6.8 and 6.1.1.4'
H H 0.0000 0.0000 'International Tables Vol C Tables 4.2.6.8 and 6.1.1.4'
N N 0.0061 0.0033 'International Tables Vol C Tables 4.2.6.8 and 6.1.1.4'
O O 0.0106 0.0060 'International Tables Vol C Tables 4.2.6.8 and 6.1.1.4'
F F 0.0171 0.0103 'International Tables Vol C Tables 4.2.6.8 and 6.1.1.4'
S S 0.1246 0.1234 'International Tables Vol C Tables 4.2.6.8 and 6.1.1.4'

loop_
_geom_angle_atom_site_label_1
_geom_angle_atom_site_label_2
_geom_angle_atom_site_label_3
_geom_angle
C9 O1 C10 114.5(4)
C1 N1 C9 61.5(3)
N1 C1 C2 143.2(5)
N1 C1 C9 68.3(3)
C2 C1 C9 148.4(4)
C3 C2 C7 120.1(4)
C3 C2 C1 120.3(4)
C7 C2 C1 119.6(4)
C4 C3 C2 120.1(5)
C4 C3 H3 120.0
C2 C3 H3 120.0
C3 C4 C5 121.0(4)
C3 C4 H4 119.5
C5 C4 H4 119.5
C6 C5 C4 118.6(4)
C6 C5 C8 120.0(4)
C4 C5 C8 121.3(4)
C5 C6 C7 121.1(4)
C5 C6 H6 119.4
C7 C6 H6 119.4
C6 C7 C2 119.2(4)
C6 C7 H7 120.4
C2 C7 H7 120.4
C5 C8 H8A 109.5
C5 C8 H8B 109.5
H8A C8 H8B 109.5
C5 C8 H8C 109.5
H8A C8 H8C 109.5
H8B C8 H8C 109.5
O1 C9 C1 116.7(4)
O1 C9 C12 113.6(4)
C1 C9 C12 126.0(4)
O1 C9 N1 116.2(4)
C1 C9 N1 50.2(3)
C12 C9 N1 119.2(4)
O1 C10 C11 107.4(4)
O1 C10 H10A 110.2
C11 C10 H10A 110.2
O1 C10 H10B 110.2
C11 C10 H10B 110.2
H10A C10 H10B 108.5
F3 C11 F2 108.0(4)
F3 C11 F1 106.7(4)
F2 C11 F1 107.4(4)
F3 C11 C10 110.5(4)
F2 C11 C10 111.7(4)
F1 C11 C10 112.3(4)
O2 C12 C13 120.3(4)
O2 C12 C9 118.1(4)
C13 C12 C9 121.6(4)
C14' C13 C14 108.0(10)
C14' C13 C12 120.7(8)
C14 C13 C12 131.2(6)
C14' C13 S1' 114.3(9)
C14 C13 S1' 6.4(6)
C12 C13 S1' 124.8(4)
C14' C13 S1 5.7(9)
C14 C13 S1 113.6(5)
C12 C13 S1 115.1(3)
S1' C13 S1 120.0(3)
C16 S1 C13 89.1(4)
C16 S1 H14' 160.1
C13 S1 H14' 109.4
C13 C14 C15 112.3(9)
C13 C14 H14 124.3
C15 C14 H14 123.4
C16 C15 C14 104.9(10)
C16 C15 H15 127.3
C14 C15 H15 127.8
C16 C15 H16' 109.7
C14 C15 H16' 145.2
H15 C15 H16' 18.0
C15 C16 S1 120.0(9)
C15 C16 H16 120.2
S1 C16 H16 119.7
C15 C16 H15' 135.2
S1 C16 H15' 103.0
H16 C16 H15' 20.4
C16' S1' C13 85.9(9)
C16' S1' H14 158.3
C13 S1' H14 115.1
C13 C14' C15' 114.6(14)
C13 C14' H14' 122.8
C15' C14' H14' 122.6
C16' C15' C14' 98.4(18)
C16' C15' H16 111.3
C14' C15' H16 146.4
C16' C15' H15' 130.6
C14' C15' H15' 131.0
H16 C15' H15' 23.4
C15' C16' S1' 126.5(17)
C15' C16' H15 131.5
S1' C16' H15 101.9
C15' C16' H16' 117.0
S1' C16' H16' 116.5
H15 C16' H16' 14.7

loop_
_geom_bond_atom_site_label_1
_geom_bond_atom_site_label_2
_geom_bond_distance
F1 C11 1.343(6)
F2 C11 1.335(6)
F3 C11 1.333(6)
O1 C9 1.396(5)
O1 C10 1.431(6)
O2 C12 1.223(6)
N1 C1 1.268(6)
N1 C9 1.532(6)
C1 C2 1.443(6)
C1 C9 1.449(6)
C2 C3 1.391(7)
C2 C7 1.402(7)
C3 C4 1.375(7)
C3 H3 0.9500
C4 C5 1.408(7)
C4 H4 0.9500
C5 C6 1.386(7)
C5 C8 1.507(6)
C6 C7 1.396(7)
C6 H6 0.9500
C7 H7 0.9500
C8 H8A 0.9800
C8 H8B 0.9800
C8 H8C 0.9800
C9 C12 1.506(7)
C10 C11 1.497(7)
C10 H10A 0.9900
C10 H10B 0.9900
C12 C13 1.479(6)
C13 C14' 1.354(9)
C13 C14 1.362(8)
C13 S1' 1.709(6)
C13 S1 1.725(4)
S1 C16 1.673(7)
S1 H14' 0.6586
C14 C15 1.517(8)
C14 H14 0.9602
C15 C16 1.363(8)
C15 H15 0.9640
C15 H16' 0.8501
C16 H16 0.9611
C16 H15' 1.0829
S1' C16' 1.667(9)
S1' H14 0.6381
C14' C15' 1.535(10)
C14' H14' 0.9608
C15' C16' 1.359(10)
C15' H16 0.9085
C15' H15' 0.9567
C16' H15 1.1162
C16' H16' 0.9643

loop_
_geom_torsion_atom_site_label_1
_geom_torsion_atom_site_label_2
_geom_torsion_atom_site_label_3
_geom_torsion_atom_site_label_4
_geom_torsion
C9 N1 C1 C2 -176.9(8)
N1 C1 C2 C3 3.9(10)
C9 C1 C2 C3 -170.5(7)
N1 C1 C2 C7 -175.9(6)
C9 C1 C2 C7 9.7(10)
C7 C2 C3 C4 -0.3(7)
C1 C2 C3 C4 179.8(4)
C2 C3 C4 C5 1.7(7)
C3 C4 C5 C6 -1.9(7)
C3 C4 C5 C8 175.4(4)
C4 C5 C6 C7 0.7(7)
C8 C5 C6 C7 -176.7(4)
C5 C6 C7 C2 0.7(7)
C3 C2 C7 C6 -0.9(7)
C1 C2 C7 C6 178.9(4)
C10 O1 C9 C1 128.6(4)
C10 O1 C9 C12 -72.0(5)
C10 O1 C9 N1 72.0(5)
N1 C1 C9 O1 -103.1(4)
C2 C1 C9 O1 73.3(9)
N1 C1 C9 C12 100.4(5)
C2 C1 C9 C12 -83.2(9)
C2 C1 C9 N1 176.4(9)
C1 N1 C9 O1 103.9(5)
C1 N1 C9 C12 -114.2(5)
C9 O1 C10 C11 -135.7(4)
O1 C10 C11 F3 176.5(4)
O1 C10 C11 F2 -63.2(5)
O1 C10 C11 F1 57.5(5)
O1 C9 C12 O2 -0.1(6)
C1 C9 C12 O2 157.0(5)
N1 C9 C12 O2 -143.0(4)
O1 C9 C12 C13 179.3(4)
C1 C9 C12 C13 -23.6(7)
N1 C9 C12 C13 36.4(6)
O2 C12 C13 C14' 1.4(14)
C9 C12 C13 C14' -177.9(13)
O2 C12 C13 C14 178.9(9)
C9 C12 C13 C14 -0.5(11)
O2 C12 C13 S1' 178.3(5)
C9 C12 C13 S1' -1.1(7)
O2 C12 C13 S1 0.6(6)
C9 C12 C13 S1 -178.8(4)
C14' C13 S1 C16 5(11)
C14 C13 S1 C16 -1.6(9)
C12 C13 S1 C16 177.0(6)
S1' C13 S1 C16 -0.9(6)
C14' C13 C14 C15 0.0(17)
C12 C13 C14 C15 -177.7(8)
S1' C13 C14 C15 -174(8)
S1 C13 C14 C15 0.6(13)
C13 C14 C15 C16 1.1(16)
C14 C15 C16 S1 -2.5(16)
C13 S1 C16 C15 2.5(12)
C14' C13 S1' C16' -3.0(16)
C14 C13 S1' C16' 4(7)
C12 C13 S1' C16' 179.9(12)
S1 C13 S1' C16' -2.4(12)
C14 C13 C14' C15' 4(2)
C12 C13 C14' C15' -177.8(15)
S1' C13 C14' C15' 5(2)
S1 C13 C14' C15' -170(13)
C13 C14' C15' C16' -4(3)
C14' C15' C16' S1' 2(3)
C13 S1' C16' C15' 0(3)
